data_7126056
loop_
_publ_author_name
'Lee, Eunji'
'Hosoi, Yasuhiro'
'Temma, Honoka'
'Ju, Huiyeong'
'Ikeda, Mari'
'Kuwahara, Shunsuke'
'Habata, Yoichi'

_publ_section_title
;
 Silver ion-induced chiral enhancement by argentivorous molecules.
;
_journal_issue 23
_journal_name_full 'Chemical communications (Cambridge, England)'
_journal_page_first 3373
_journal_page_last 3376
_journal_paper_doi 10.1039/d0cc00798f
_journal_volume 56
_journal_year 2020
_chemical_absolute_configuration syn
_chemical_formula_moiety 'C41 H54 Ag N4, F6 P'
_chemical_formula_sum 'C41 H54 Ag F6 N4 P'
_chemical_formula_weight 855.72
_space_group_crystal_system tetragonal
_space_group_IT_number 79
_space_group_name_Hall 'I 4'
_space_group_name_H-M_alt 'I 4'
_atom_sites_solution_hydrogens geom
_audit_creation_method SHELXL-2014/7
_audit_update_record
;
2020-01-04 deposited with the CCDC.	2020-02-20 downloaded from the CCDC.
;
_cell_angle_alpha 90
_cell_angle_beta 90
_cell_angle_gamma 90
_cell_formula_units_Z 2
_cell_length_a 9.6472(15)
_cell_length_b 9.6472(15)
_cell_length_c 21.411(3)
_cell_measurement_reflns_used 2313
_cell_measurement_temperature 120(2)
_cell_measurement_theta_max 24.83
_cell_measurement_theta_min 2.32
_cell_volume 1992.7(5)
_computing_cell_refinement 'Bruker SAINT'
_computing_data_collection 'Bruker APEX2'
_computing_data_reduction 'Bruker SAINT'
_computing_molecular_graphics 'Bruker SHELXTL'
_computing_publication_material 'Bruker SHELXTL'
_computing_structure_refinement 'SHELXL-2014/7 (Sheldrick, 2014)'
_computing_structure_solution 'SHELXS-97 (Sheldrick 2008)'
_diffrn_ambient_temperature 120(2)
_diffrn_measured_fraction_theta_full 0.999
_diffrn_measured_fraction_theta_max 0.999
_diffrn_measurement_device_type 'Bruker APEX-II CCD'
_diffrn_measurement_method '\f and \w scans'
_diffrn_radiation_type MoK\a
_diffrn_radiation_wavelength 0.71073
_diffrn_reflns_av_R_equivalents 0.0334
_diffrn_reflns_av_unetI/netI 0.0406
_diffrn_reflns_Laue_measured_fraction_full 0.999
_diffrn_reflns_Laue_measured_fraction_max 0.999
_diffrn_reflns_limit_h_max 11
_diffrn_reflns_limit_h_min -11
_diffrn_reflns_limit_k_max 11
_diffrn_reflns_limit_k_min -10
_diffrn_reflns_limit_l_max 26
_diffrn_reflns_limit_l_min -19
_diffrn_reflns_number 5360
_diffrn_reflns_point_group_measured_fraction_full 0.916
_diffrn_reflns_point_group_measured_fraction_max 0.910
_diffrn_reflns_theta_full 25.242
_diffrn_reflns_theta_max 25.994
_diffrn_reflns_theta_min 1.902
_exptl_absorpt_coefficient_mu 0.608
_exptl_absorpt_correction_type multi-scan
_exptl_absorpt_process_details SADABS
_exptl_crystal_colour colorless
_exptl_crystal_density_diffrn 1.426
_exptl_crystal_description BLOCK
_exptl_crystal_F_000 888
_exptl_crystal_size_max 0.286
_exptl_crystal_size_mid 0.116
_exptl_crystal_size_min 0.097
_exptl_transmission_factor_max 0.7457
_exptl_transmission_factor_min 0.6660
_refine_diff_density_max 0.305
_refine_diff_density_min -0.257
_refine_diff_density_rms 0.050
_refine_ls_abs_structure_details
; 
 Flack x determined using 712 quotients [(I+)-(I-)]/[(I+)+(I-)] 
 (Parsons, Flack and Wagner, Acta Cryst. B69 (2013) 249-259). 
;
_refine_ls_abs_structure_Flack -0.016(18)
_refine_ls_extinction_method none
_refine_ls_goodness_of_fit_ref 1.048
_refine_ls_hydrogen_treatment constr
_refine_ls_matrix_type full
_refine_ls_number_parameters 130
_refine_ls_number_reflns 1794
_refine_ls_number_restraints 1
_refine_ls_restrained_S_all 1.048
_refine_ls_R_factor_all 0.0292
_refine_ls_R_factor_gt 0.0279
_refine_ls_shift/su_max 0.000
_refine_ls_shift/su_mean 0.000
_refine_ls_structure_factor_coef Fsqd
_refine_ls_weighting_details 'w=1/[\s^2^(Fo^2^)+(0.0325P)^2^] where P=(Fo^2^+2Fc^2^)/3'
_refine_ls_weighting_scheme calc
_refine_ls_wR_factor_gt 0.0595
_refine_ls_wR_factor_ref 0.0599
_reflns_Friedel_coverage 0.773
_reflns_Friedel_fraction_full 0.829
_reflns_Friedel_fraction_max 0.816
_reflns_number_gt 1763
_reflns_number_total 1794
_reflns_threshold_expression 'I > 2\s(I)'
_cod_data_source_file d0cc00798f2.cif
_cod_data_source_block (R)-6-AgPF6
_cod_depositor_comments 'Adding full bibliography for 7126056--7126060.cif.'
_cod_original_cell_volume 1992.7(7)
_cod_database_code 7126056
_shelx_shelxl_version_number 2014/7
_shelx_space_group_comment
; 
The symmetry employed for this shelxl refinement is uniquely defined 
by the following loop, which should always be used as a source of 
symmetry information in preference to the above space-group names. 
They are only intended as comments. 
;
_shelx_estimated_absorpt_t_min 0.845
_shelx_estimated_absorpt_t_max 0.943

loop_
_space_group_symop_operation_xyz
'x, y, z'
'-x, -y, z'
'-y, x, z'
'y, -x, z'
'x+1/2, y+1/2, z+1/2'
'-x+1/2, -y+1/2, z+1/2'
'-y+1/2, x+1/2, z+1/2'
'y+1/2, -x+1/2, z+1/2'

loop_
_atom_site_label
_atom_site_type_symbol
_atom_site_fract_x
_atom_site_fract_y
_atom_site_fract_z
_atom_site_U_iso_or_equiv
_atom_site_adp_type
_atom_site_occupancy
_atom_site_site_symmetry_order
_atom_site_calc_flag
_atom_site_refinement_flags_posn
_atom_site_refinement_flags_adp
_atom_site_refinement_flags_occupancy
_atom_site_disorder_assembly
_atom_site_disorder_group
Ag1 Ag 1.0000 1.0000 0.49343(2) 0.02436(16) Uani 1 4 d S T P . .
N1 N 0.8897(4) 0.8057(4) 0.43740(16) 0.0331(8) Uani 1 1 d . . . . .
C1 C 0.7600(5) 0.8629(5) 0.4113(2) 0.0383(11) Uani 1 1 d . . . . .
H1A H 0.6874 0.8593 0.4439 0.046 Uiso 1 1 calc R U . . .
H1B H 0.7295 0.8029 0.3764 0.046 Uiso 1 1 calc R U . . .
C2 C 0.9910(5) 0.7709(5) 0.3879(2) 0.0409(11) Uani 1 1 d . . . . .
H2A H 0.9868 0.8434 0.3546 0.049 Uiso 0.25 1 calc R U P A 1
H2B H 0.9870 0.8430 0.3550 0.049 Uiso 0.75 1 calc R U P B 2
H2C H 0.9642 0.6816 0.3686 0.049 Uiso 0.75 1 calc R U P B 2
C3 C 0.8564(5) 0.6821(5) 0.47590(19) 0.0346(11) Uani 1 1 d . . . . .
H3A H 0.9413 0.6254 0.4809 0.042 Uiso 1 1 calc R U . . .
H3B H 0.7869 0.6250 0.4536 0.042 Uiso 1 1 calc R U . . .
C4 C 0.8009(5) 0.7190(4) 0.5395(2) 0.0302(9) Uani 1 1 d . . . . .
C5 C 0.6596(5) 0.7174(4) 0.5529(2) 0.0345(10) Uani 1 1 d . . . . .
H5A H 0.5952 0.6946 0.5210 0.041 Uiso 1 1 calc R U . . .
C6 C 0.6122(5) 0.7487(5) 0.6121(2) 0.0358(10) Uani 1 1 d . . . . .
H6A H 0.5154 0.7478 0.6201 0.043 Uiso 1 1 calc R U . . .
C7 C 0.7030(5) 0.7814(4) 0.6601(2) 0.0361(10) Uani 1 1 d . . . . .
C8 C 0.8436(5) 0.7815(4) 0.6469(2) 0.0354(10) Uani 1 1 d . . . . .
H8A H 0.9079 0.8025 0.6792 0.042 Uiso 1 1 calc R U . . .
C9 C 0.8919(5) 0.7517(4) 0.5878(2) 0.0317(10) Uani 1 1 d . . . . .
H9A H 0.9888 0.7534 0.5799 0.038 Uiso 1 1 calc R U . . .
C10 C 0.6511(6) 0.8114(7) 0.7253(2) 0.0540(14) Uani 1 1 d . . . . .
H10A H 0.5497 0.8069 0.7259 0.081 Uiso 1 1 calc R U . . .
H10B H 0.6889 0.7425 0.7543 0.081 Uiso 1 1 calc R U . . .
H10C H 0.6812 0.9042 0.7380 0.081 Uiso 1 1 calc R U . . .
C11 C 0.980(2) 0.621(3) 0.3560(10) 0.055(6) Uani 0.25 1 d . . P C 1
H11A H 1.0530 0.6115 0.3243 0.083 Uiso 0.25 1 calc R U P C 1
H11B H 0.9924 0.5492 0.3879 0.083 Uiso 0.25 1 calc R U P C 1
H11C H 0.8893 0.6105 0.3363 0.083 Uiso 0.25 1 calc R U P C 1
P1 P 0.5000 0.5000 0.34799(10) 0.0343(5) Uani 1 4 d S T P . .
F1 F 0.5000 0.5000 0.2747(3) 0.075(2) Uani 1 4 d S T P . .
F2 F 0.4912(4) 0.6643(3) 0.34877(17) 0.0727(10) Uani 1 1 d . . . . .
F3 F 0.5000 0.5000 0.4223(3) 0.105(3) Uani 1 4 d S T P . .

loop_
_atom_site_aniso_label
_atom_site_aniso_U_11
_atom_site_aniso_U_22
_atom_site_aniso_U_33
_atom_site_aniso_U_23
_atom_site_aniso_U_13
_atom_site_aniso_U_12
Ag1 0.0265(2) 0.0265(2) 0.0201(3) 0.000 0.000 0.000
N1 0.036(2) 0.036(2) 0.027(2) -0.0026(16) -0.0035(15) -0.0007(16)
C1 0.038(3) 0.045(3) 0.032(2) -0.0075(19) -0.0111(19) -0.003(2)
C2 0.052(3) 0.045(3) 0.025(2) -0.0137(19) -0.002(2) -0.002(2)
C3 0.037(2) 0.027(2) 0.040(3) -0.0034(17) -0.0058(18) -0.0026(18)
C4 0.032(3) 0.025(2) 0.034(2) 0.0013(17) -0.0030(19) 0.0000(19)
C5 0.035(2) 0.029(2) 0.040(3) 0.0023(19) -0.011(2) -0.0008(19)
C6 0.026(2) 0.037(3) 0.045(3) 0.005(2) -0.0026(18) -0.0010(19)
C7 0.037(2) 0.035(2) 0.036(3) 0.0030(18) 0.0014(19) -0.0033(19)
C8 0.036(2) 0.038(2) 0.032(2) 0.0028(18) -0.0082(18) -0.0042(19)
C9 0.029(2) 0.032(2) 0.034(2) 0.0027(19) -0.0049(19) 0.0001(19)
C10 0.054(3) 0.065(4) 0.043(3) 0.002(2) 0.008(2) -0.005(3)
C11 0.045(13) 0.077(17) 0.044(12) -0.019(10) -0.010(9) -0.007(11)
P1 0.0367(9) 0.0367(9) 0.0294(13) 0.000 0.000 0.000
F1 0.096(3) 0.096(3) 0.032(3) 0.000 0.000 0.000
F2 0.069(2) 0.0432(19) 0.106(3) -0.0090(17) -0.0127(19) -0.0038(17)
F3 0.142(5) 0.142(5) 0.033(4) 0.000 0.000 0.000

loop_
_atom_type_symbol
_atom_type_description
_atom_type_scat_dispersion_real
_atom_type_scat_dispersion_imag
_atom_type_scat_source
C C 0.0033 0.0016 'International Tables Vol C Tables 4.2.6.8 and 6.1.1.4'
H H 0.0000 0.0000 'International Tables Vol C Tables 4.2.6.8 and 6.1.1.4'
N N 0.0061 0.0033 'International Tables Vol C Tables 4.2.6.8 and 6.1.1.4'
F F 0.0171 0.0103 'International Tables Vol C Tables 4.2.6.8 and 6.1.1.4'
P P 0.1023 0.0942 'International Tables Vol C Tables 4.2.6.8 and 6.1.1.4'
Ag Ag -0.8971 1.1015 'International Tables Vol C Tables 4.2.6.8 and 6.1.1.4'

loop_
_geom_angle_atom_site_label_1
_geom_angle_atom_site_label_2
_geom_angle_atom_site_label_3
_geom_angle
_geom_angle_site_symmetry_1
_geom_angle_site_symmetry_3
_geom_angle_publ_flag
N1 Ag1 N1 76.32(7) 4_575 2_775 ?
N1 Ag1 N1 121.79(16) 4_575 3_755 ?
N1 Ag1 N1 76.32(7) 2_775 3_755 ?
N1 Ag1 N1 76.32(7) 4_575 . ?
N1 Ag1 N1 121.80(17) 2_775 . ?
N1 Ag1 N1 76.32(7) 3_755 . ?
C1 N1 C2 111.9(3) . . ?
C1 N1 C3 109.1(3) . . ?
C2 N1 C3 111.0(4) . . ?
C1 N1 Ag1 105.4(3) . . ?
C2 N1 Ag1 103.6(3) . . ?
C3 N1 Ag1 115.7(2) . . ?
N1 C1 C2 114.7(4) . 4_575 ?
N1 C1 H1A 108.6 . . ?
C2 C1 H1A 108.6 4_575 . ?
N1 C1 H1B 108.6 . . ?
C2 C1 H1B 108.6 4_575 . ?
H1A C1 H1B 107.6 . . ?
N1 C2 C1 113.4(4) . 3_755 ?
N1 C2 C11 117.9(9) . . ?
C1 C2 C11 98.0(8) 3_755 . ?
N1 C2 H2A 109.0 . . ?
C1 C2 H2A 109.0 3_755 . ?
C11 C2 H2A 109.0 . . ?
N1 C2 H2B 108.9 . . ?
C1 C2 H2B 108.9 3_755 . ?
N1 C2 H2C 108.9 . . ?
C1 C2 H2C 108.9 3_755 . ?
H2B C2 H2C 107.7 . . ?
N1 C3 C4 112.9(3) . . ?
N1 C3 H3A 109.0 . . ?
C4 C3 H3A 109.0 . . ?
N1 C3 H3B 109.0 . . ?
C4 C3 H3B 109.0 . . ?
H3A C3 H3B 107.8 . . ?
C9 C4 C5 117.8(4) . . ?
C9 C4 C3 120.1(4) . . ?
C5 C4 C3 122.1(4) . . ?
C6 C5 C4 120.7(4) . . ?
C6 C5 H5A 119.6 . . ?
C4 C5 H5A 119.6 . . ?
C5 C6 C7 121.4(4) . . ?
C5 C6 H6A 119.3 . . ?
C7 C6 H6A 119.3 . . ?
C8 C7 C6 117.9(4) . . ?
C8 C7 C10 120.8(4) . . ?
C6 C7 C10 121.3(4) . . ?
C9 C8 C7 121.1(4) . . ?
C9 C8 H8A 119.4 . . ?
C7 C8 H8A 119.4 . . ?
C8 C9 C4 121.1(4) . . ?
C8 C9 H9A 119.5 . . ?
C4 C9 H9A 119.5 . . ?
C7 C10 H10A 109.5 . . ?
C7 C10 H10B 109.5 . . ?
H10A C10 H10B 109.5 . . ?
C7 C10 H10C 109.5 . . ?
H10A C10 H10C 109.5 . . ?
H10B C10 H10C 109.5 . . ?
C2 C11 H11A 109.5 . . ?
C2 C11 H11B 109.5 . . ?
H11A C11 H11B 109.5 . . ?
C2 C11 H11C 109.5 . . ?
H11A C11 H11C 109.5 . . ?
H11B C11 H11C 109.5 . . ?
F1 P1 F2 90.61(15) . . ?
F1 P1 F2 90.61(15) . 4_565 ?
F2 P1 F2 89.994(4) . 4_565 ?
F1 P1 F2 90.61(15) . 3_655 ?
F2 P1 F2 89.993(4) . 3_655 ?
F2 P1 F2 178.8(3) 4_565 3_655 ?
F1 P1 F2 90.61(15) . 2_665 ?
F2 P1 F2 178.8(3) . 2_665 ?
F2 P1 F2 89.994(3) 4_565 2_665 ?
F2 P1 F2 89.994(4) 3_655 2_665 ?
F1 P1 F3 180.0 . . ?
F2 P1 F3 89.39(15) . . ?
F2 P1 F3 89.39(15) 4_565 . ?
F2 P1 F3 89.39(15) 3_655 . ?
F2 P1 F3 89.39(15) 2_665 . ?

loop_
_geom_bond_atom_site_label_1
_geom_bond_atom_site_label_2
_geom_bond_distance
_geom_bond_site_symmetry_2
_geom_bond_publ_flag
Ag1 N1 2.467(4) 4_575 ?
Ag1 N1 2.467(4) 2_775 ?
Ag1 N1 2.467(4) 3_755 ?
Ag1 N1 2.467(4) . ?
N1 C1 1.477(6) . ?
N1 C2 1.481(6) . ?
N1 C3 1.485(6) . ?
C1 C2 1.499(7) 4_575 ?
C1 H1A 0.9900 . ?
C1 H1B 0.9900 . ?
C2 C1 1.499(7) 3_755 ?
C2 C11 1.60(2) . ?
C2 H2A 1.0000 . ?
C2 H2B 0.9900 . ?
C2 H2C 0.9900 . ?
C3 C4 1.506(6) . ?
C3 H3A 0.9900 . ?
C3 H3B 0.9900 . ?
C4 C9 1.392(6) . ?
C4 C5 1.393(6) . ?
C5 C6 1.380(6) . ?
C5 H5A 0.9500 . ?
C6 C7 1.386(6) . ?
C6 H6A 0.9500 . ?
C7 C8 1.385(6) . ?
C7 C10 1.511(6) . ?
C8 C9 1.379(6) . ?
C8 H8A 0.9500 . ?
C9 H9A 0.9500 . ?
C10 H10A 0.9800 . ?
C10 H10B 0.9800 . ?
C10 H10C 0.9800 . ?
C11 H11A 0.9800 . ?
C11 H11B 0.9800 . ?
C11 H11C 0.9800 . ?
P1 F1 1.569(7) . ?
P1 F2 1.587(3) . ?
P1 F2 1.587(3) 4_565 ?
P1 F2 1.587(3) 3_655 ?
P1 F2 1.587(3) 2_665 ?
P1 F3 1.592(7) . ?
